data_4060357
loop_
_publ_author_name
'R. Hermatschweiler'
'I. Fernandez'
'P. S. Pregosin'
'E. Watson'
'A. Albinati'
'S. Rizzato'
'L. F. Veiros'
'M. J. Calhorda'

_publ_section_title
;
 X-ray and 13C NMR studies on a Ru(IV) allyl complex. An explanation for
 the observed control of regioselectivity in allylic alkylation chemistry.
;
_journal_name_full Organometallics
_journal_paper_doi 10.1021/om0490637
_journal_year 2005
_chemical_formula_sum 'C26 H43 Cl Fe O P3 Ru'
_chemical_formula_weight 656.88
_space_group_IT_number 14
_symmetry_cell_setting monoclinic
_symmetry_space_group_name_Hall '-P 2yn'
_symmetry_space_group_name_H-M 'P 1 21/n 1'
_cell_angle_alpha 90.00
_cell_angle_beta 112.050(3)
_cell_angle_gamma 90.00
_cell_formula_units_Z 4
_cell_length_a 13.467(3)
_cell_length_b 14.134(3)
_cell_length_c 16.930(3)
_cell_measurement_temperature 100(2)
_cell_volume 2986.5(10)
_diffrn_ambient_temperature 100(2)
_exptl_crystal_density_diffrn 1.461
_cod_depositor_comments
;
The following automatic conversions were performed:
'_symmetry_cell_setting' value 'Monoclinic' changed to 'monoclinic'
according to '/home/saulius/struct/CIF-dictionaries/cif_core.dic'
dictionary named 'cif_core.dic' version 2.4.1 from 2010-06-29.

Automatic conversion script
Id: cif_fix_enum 1527 2010-12-29 10:47:43Z saulius 
;
_cod_original_sg_symbol_H-M 'P 21/n'
_cod_database_code 4060357

loop_
_symmetry_equiv_pos_as_xyz
'x, y, z'
'-x+1/2, y+1/2, -z+1/2'
'-x, -y, -z'
'x-1/2, -y-1/2, z-1/2'

loop_
_atom_site_label
_atom_site_type_symbol
_atom_site_fract_x
_atom_site_fract_y
_atom_site_fract_z
_atom_site_U_iso_or_equiv
_atom_site_adp_type
_atom_site_occupancy
_atom_site_symmetry_multiplicity
_atom_site_calc_flag
_atom_site_refinement_flags
_atom_site_disorder_assembly
_atom_site_disorder_group
Ru1 Ru 0.34735(3) 0.19781(3) 0.59909(2) 0.03149(15) Uani 1 1 d . . .
Fe1 Fe 0.67645(6) 0.87293(5) 0.90356(4) 0.0336(2) Uani 1 1 d . . .
P1 P 0.2716(2) 0.05350(13) 0.53082(14) 0.0468(5) Uani 0.80 1 d P A 1
P1' P 0.2260(9) 0.0612(7) 0.5381(7) 0.056(3) Uiso 0.20 1 d P A 3
P2 P 0.37263(12) 0.25377(10) 0.47599(8) 0.0408(3) Uani 1 1 d . A .
P3 P 0.33986(14) 0.17154(12) 0.73466(10) 0.0521(4) Uani 1 1 d . A .
Cl1 Cl 0.5122(2) 0.09865(19) 0.63768(16) 0.0510(6) Uiso 0.60 1 d P A 1
Cl2 Cl 0.1578(3) 0.2609(3) 0.5352(3) 0.0515(9) Uiso 0.40 1 d P A 2
C1 C 0.6338(7) 0.7985(5) 0.7931(4) 0.061(2) Uani 1 1 d D C .
C2 C 0.5979(6) 0.8986(8) 0.7782(4) 0.090(3) Uani 1 1 d . C .
H2A H 0.5234 0.9232 0.7488 0.108 Uiso 1 1 calc R . .
C3 C 0.6947(8) 0.9502(4) 0.8085(4) 0.066(2) Uani 1 1 d . C .
H3A H 0.7018 1.0206 0.8075 0.079 Uiso 1 1 calc R . .
C4 C 0.7767(6) 0.8872(9) 0.8412(5) 0.089(3) Uani 1 1 d . C .
H4A H 0.8541 0.9049 0.8687 0.107 Uiso 1 1 calc R B 1
C5 C 0.7404(7) 0.8004(7) 0.8318(5) 0.076(2) Uani 1 1 d . C 1
H5A H 0.7843 0.7450 0.8507 0.091 Uiso 1 1 d R C 1
C6 C 0.6205(6) 0.8048(4) 0.9844(4) 0.0510(15) Uani 1 1 d . C .
H6A H 0.5776 0.7450 0.9718 0.061 Uiso 1 1 calc R . .
C7 C 0.5787(5) 0.8977(4) 0.9687(4) 0.0504(14) Uani 1 1 d . C .
H7A H 0.5011 0.9150 0.9429 0.060 Uiso 1 1 calc R . .
C8 C 0.6643(5) 0.9611(4) 0.9959(4) 0.0509(15) Uani 1 1 d . C .
H8A H 0.6587 1.0316 0.9924 0.061 Uiso 1 1 calc R . .
C9 C 0.7601(5) 0.9085(4) 1.0270(4) 0.0517(15) Uani 1 1 d . C .
H9A H 0.8345 0.9346 1.0512 0.062 Uiso 1 1 calc R . .
C10 C 0.7304(6) 0.8108(4) 1.0195(4) 0.0546(16) Uani 1 1 d . C .
H10A H 0.7810 0.7560 1.0373 0.065 Uiso 1 1 calc R . .
C11 C 0.1094(14) 0.0799(13) 0.4509(12) 0.077(5) Uiso 0.50 1 d P A 1
C11' C 0.1278(16) 0.0445(15) 0.4815(14) 0.095(6) Uiso 0.50 1 d P D 2
C12 C 0.3115(8) 0.0039(6) 0.4507(6) 0.101(3) Uani 1 1 d . A 1
H12A H 0.2751 -0.0568 0.4319 0.151 Uiso 1 1 calc R A 1
H12B H 0.3892 -0.0061 0.4739 0.151 Uiso 1 1 calc R A 1
H12C H 0.2922 0.0473 0.4020 0.151 Uiso 1 1 calc R A 1
C13 C 0.3284(19) -0.0534(16) 0.6093(14) 0.106(6) Uiso 0.50 1 d P A 1
C13' C 0.2626(18) -0.0500(14) 0.5826(13) 0.095(5) Uiso 0.50 1 d P E 2
C21 C 0.2585(6) 0.2570(7) 0.3781(4) 0.077(2) Uani 1 1 d . . .
H21A H 0.2797 0.2819 0.3327 0.115 Uiso 1 1 calc R A .
H21B H 0.2034 0.2979 0.3847 0.115 Uiso 1 1 calc R . .
H21C H 0.2298 0.1929 0.3632 0.115 Uiso 1 1 calc R . .
C22 C 0.4796(6) 0.2015(5) 0.4505(4) 0.0685(19) Uani 1 1 d . . .
H22A H 0.4591 0.1373 0.4285 0.103 Uiso 1 1 calc R A .
H22B H 0.5449 0.1988 0.5020 0.103 Uiso 1 1 calc R . .
H22C H 0.4926 0.2400 0.4072 0.103 Uiso 1 1 calc R . .
C23 C 0.4126(8) 0.3787(5) 0.4768(5) 0.082(2) Uani 1 1 d . . .
H23A H 0.4314 0.3910 0.4272 0.123 Uiso 1 1 calc R A .
H23B H 0.4746 0.3917 0.5291 0.123 Uiso 1 1 calc R . .
H23C H 0.3529 0.4197 0.4745 0.123 Uiso 1 1 calc R . .
C31 C 0.4696(8) 0.1747(7) 0.8210(4) 0.091(3) Uani 1 1 d . . .
H31A H 0.5023 0.2370 0.8228 0.137 Uiso 1 1 calc R A .
H31B H 0.5158 0.1258 0.8118 0.137 Uiso 1 1 calc R . .
H31C H 0.4610 0.1629 0.8751 0.137 Uiso 1 1 calc R . .
C32 C 0.2637(7) 0.2608(7) 0.7628(5) 0.093(3) Uani 1 1 d . . .
H32A H 0.2669 0.2493 0.8207 0.139 Uiso 1 1 calc R A .
H32B H 0.1890 0.2584 0.7228 0.139 Uiso 1 1 calc R . .
H32C H 0.2938 0.3233 0.7600 0.139 Uiso 1 1 calc R . .
C33 C 0.2966(8) 0.0557(7) 0.7654(6) 0.073(2) Uiso 0.80 1 d P A 1
C33' C 0.212(3) 0.105(3) 0.728(2) 0.070(9) Uiso 0.20 1 d P A 2
C41 C 0.5481(6) 0.7246(6) 0.7644(5) 0.0338(18) Uiso 0.60 1 d PD C 1
C41' C 0.6654(10) 0.6818(8) 0.7991(8) 0.037(3) Uiso 0.40 1 d P C 2
C42 C 0.5722(4) 0.6315(4) 0.7616(3) 0.0380(12) Uani 1 1 d D . .
C43 C 0.4888(7) 0.5617(6) 0.7269(5) 0.0370(19) Uiso 0.60 1 d PD C 1
C43' C 0.5734(11) 0.5284(9) 0.7509(8) 0.040(3) Uiso 0.40 1 d P C 2
C44 C 0.4990(5) 0.4721(4) 0.7167(3) 0.0466(14) Uani 1 1 d D . .
C45 C 0.4240(8) 0.3987(6) 0.6783(6) 0.037(2) Uiso 0.60 1 d PD A 1
C45' C 0.4728(12) 0.3763(10) 0.6923(9) 0.039(3) Uiso 0.40 1 d P A 2
C46 C 0.4468(7) 0.3073(6) 0.6629(5) 0.0314(17) Uiso 0.60 1 d PD A 1
C46' C 0.3867(11) 0.3363(9) 0.6427(8) 0.035(3) Uiso 0.40 1 d P A 2
O1 O 0.1548(6) 0.3085(5) 0.5540(5) 0.0540(18) Uiso 0.60 1 d P A 1
C51 C 0.2287(8) 0.2683(6) 0.5731(6) 0.042(2) Uiso 0.60 1 d P A 1
O2 O 0.5613(7) 0.1321(6) 0.6643(5) 0.0324(18) Uiso 0.40 1 d P A 2
C52 C 0.4813(9) 0.1626(8) 0.6411(7) 0.029(2) Uiso 0.40 1 d P A 2

loop_
_atom_site_aniso_label
_atom_site_aniso_U_11
_atom_site_aniso_U_22
_atom_site_aniso_U_33
_atom_site_aniso_U_23
_atom_site_aniso_U_13
_atom_site_aniso_U_12
Ru1 0.0381(3) 0.0335(2) 0.0241(2) -0.00161(16) 0.01305(17) 0.00132(16)
Fe1 0.0446(4) 0.0345(4) 0.0281(4) -0.0027(3) 0.0210(3) -0.0034(3)
P1 0.0529(13) 0.0375(10) 0.0577(13) -0.0129(9) 0.0296(11) -0.0121(9)
P2 0.0515(9) 0.0501(9) 0.0247(7) 0.0004(6) 0.0189(6) 0.0106(6)
P3 0.0733(11) 0.0578(9) 0.0388(8) -0.0059(7) 0.0365(8) -0.0206(8)
C1 0.101(6) 0.066(4) 0.026(3) -0.014(3) 0.034(3) -0.038(4)
C2 0.058(5) 0.188(10) 0.023(3) 0.021(4) 0.014(3) 0.051(6)
C3 0.129(7) 0.036(3) 0.042(4) 0.003(3) 0.044(4) -0.005(4)
C4 0.060(5) 0.174(10) 0.047(4) 0.003(5) 0.036(4) -0.026(6)
C5 0.088(6) 0.104(6) 0.047(4) -0.011(4) 0.040(4) 0.024(5)
C6 0.079(5) 0.054(4) 0.034(3) -0.012(3) 0.037(3) -0.023(3)
C7 0.049(3) 0.066(4) 0.045(3) -0.010(3) 0.029(3) -0.004(3)
C8 0.077(4) 0.047(3) 0.041(3) -0.011(3) 0.036(3) -0.002(3)
C9 0.054(4) 0.065(4) 0.036(3) -0.011(3) 0.017(3) -0.019(3)
C10 0.076(5) 0.060(4) 0.033(3) 0.015(3) 0.027(3) 0.016(3)
C12 0.123(7) 0.066(5) 0.110(7) -0.034(5) 0.041(6) -0.003(5)
C21 0.060(4) 0.126(7) 0.045(4) 0.031(4) 0.021(3) 0.010(4)
C22 0.069(4) 0.098(5) 0.051(4) 0.005(4) 0.036(3) 0.010(4)
C23 0.134(7) 0.069(5) 0.068(5) 0.002(4) 0.066(5) -0.017(4)
C31 0.123(7) 0.112(7) 0.038(4) 0.012(4) 0.030(4) 0.010(5)
C32 0.103(6) 0.132(7) 0.065(5) -0.017(5) 0.056(5) 0.012(6)
C42 0.050(3) 0.045(3) 0.024(2) -0.001(2) 0.020(2) -0.003(2)
C44 0.073(4) 0.051(3) 0.022(2) -0.007(2) 0.025(3) -0.014(3)

loop_
_geom_bond_atom_site_label_1
_geom_bond_atom_site_label_2
_geom_bond_distance
_geom_bond_site_symmetry_2
_geom_bond_publ_flag
Ru1 C52 1.744(12) . ?
Ru1 C51 1.792(10) . ?
Ru1 C46 2.067(8) . ?
Ru1 C46' 2.089(13) . ?
Ru1 P3 2.3642(15) . ?
Ru1 P2 2.3702(14) . ?
Ru1 P1 2.3772(19) . ?
Ru1 P1' 2.490(11) . ?
Ru1 Cl1 2.496(3) . ?
Ru1 Cl2 2.531(4) . ?
Fe1 C4 2.012(7) . ?
Fe1 C5 2.013(6) . ?
Fe1 C2 2.018(6) . ?
Fe1 C10 2.020(5) . ?
Fe1 C9 2.030(6) . ?
Fe1 C1 2.032(6) . ?
Fe1 C3 2.034(6) . ?
Fe1 C6 2.035(5) . ?
Fe1 C7 2.041(6) . ?
Fe1 C8 2.052(5) . ?
P1 C12 1.781(9) . ?
P1 C13 1.97(2) . ?
P1 C11 2.126(18) . ?
P2 C21 1.788(6) . ?
P2 C22 1.809(7) . ?
P2 C23 1.844(7) . ?
P3 C32 1.798(8) . ?
P3 C31 1.809(9) . ?
P3 C33 1.876(10) . ?
P3 C33' 1.93(4) . ?
C1 C5 1.336(11) . ?
C1 C2 1.487(12) . ?
C1 C41 1.497(10) . ?
C1 C41' 1.697(14) . ?
C2 C3 1.412(11) . ?
C3 C4 1.364(12) . ?
C4 C5 1.308(12) . ?
C6 C10 1.374(9) . ?
C6 C7 1.415(9) . ?
C7 C8 1.395(8) . ?
C8 C9 1.408(9) . ?
C9 C10 1.431(8) . ?
C41 C42 1.360(10) . ?
C41' C42 1.373(13) . ?
C42 C43 1.444(10) . ?
C42 C43' 1.469(14) . ?
C43 C44 1.293(10) . ?
C43' C44 1.239(14) . ?
C44 C45' 1.420(15) . ?
C44 C45 1.424(10) . ?
C45 C46 1.374(12) . ?
C45' C46' 1.280(19) . ?
O1 C51 1.085(11) . ?
O2 C52 1.088(13) . ?
